data_7027905
loop_
_publ_author_name
'Bray, Katharine L.'
'Butts, Craig P.'
'Lloyd-Jones, Guy C.'
'Murray, Martin'

_publ_section_title
;
 Perfect complementarity in the fitting of two homochiral heterodonor
 ligands around a nickel(II) centre: an &#x2018;intramolecular
 embrace&#x2019;
;
_journal_issue 9
_journal_name_full 'Journal of the Chemical Society, Dalton Transactions'
_journal_page_first 1421
_journal_paper_doi 10.1039/a801170b
_journal_year 1998
_chemical_formula_sum 'C52 H52 F6 N2 Ni O9 P2 S2'
_chemical_formula_weight 1147.73
_chemical_name_systematic
; 
 ? 
;
_space_group_IT_number 19
_symmetry_cell_setting orthorhombic
_symmetry_space_group_name_Hall 'P 2ac 2ab'
_symmetry_space_group_name_H-M 'P 21 21 21'
_atom_sites_solution_hydrogens geom
_atom_sites_solution_primary direct
_atom_sites_solution_secondary difmap
_audit_creation_method SHELXL
_cell_angle_alpha 90.00
_cell_angle_beta 90.00
_cell_angle_gamma 90.00
_cell_formula_units_Z 4
_cell_length_a 12.6377(5)
_cell_length_b 15.6545(6)
_cell_length_c 28.4325(11)
_cell_measurement_reflns_used 156
_cell_measurement_temperature 173(2)
_cell_volume 5625.0(4)
_computing_cell_refinement 'SMART (Siemens, 1995b)'
_computing_data_collection 'SMART (Siemens, 1995b)'
_computing_data_reduction 'SMART (Siemens, 1995b)'
_computing_molecular_graphics 'SHELXTL (Siemens, 1995a)'
_computing_publication_material 'SHELXTL (Siemens, 1995a)'
_computing_structure_refinement 'SHELXTL (Siemens, 1995a)'
_computing_structure_solution 'SHELXTL (Siemens, 1995a)'
_diffrn_ambient_temperature 173(2)
_diffrn_measurement_device 'Siemens SMART Area Detector'
_diffrn_measurement_method '\w rotation with narrow frames'
_diffrn_radiation_monochromator graphite
_diffrn_radiation_source 'fine-focus sealed tube'
_diffrn_radiation_type MoK\a
_diffrn_radiation_wavelength 0.71073
_diffrn_reflns_av_R_equivalents 0.1124
_diffrn_reflns_av_sigmaI/netI 0.1707
_diffrn_reflns_limit_h_max 16
_diffrn_reflns_limit_h_min -13
_diffrn_reflns_limit_k_max 20
_diffrn_reflns_limit_k_min -15
_diffrn_reflns_limit_l_max 36
_diffrn_reflns_limit_l_min -36
_diffrn_reflns_number 36176
_diffrn_reflns_theta_max 27.50
_diffrn_reflns_theta_min 1.43
_exptl_absorpt_coefficient_mu 0.549
_exptl_absorpt_correction_T_max 27.5
_exptl_absorpt_correction_T_min 1.73
_exptl_absorpt_correction_type none
_exptl_crystal_colour Orange-Red
_exptl_crystal_density_diffrn 1.355
_exptl_crystal_description Octahedron
_exptl_crystal_F_000 2376
_exptl_crystal_size_max 0.30
_exptl_crystal_size_mid 0.28
_exptl_crystal_size_min 0.26
_refine_diff_density_max 0.404
_refine_diff_density_min -0.380
_refine_diff_density_rms 0.075
_refine_ls_abs_structure_details 'Flack H D (1983), Acta Cryst. A39, 876-881'
_refine_ls_abs_structure_Flack 0.00(2)
_refine_ls_extinction_method none
_refine_ls_goodness_of_fit_all 1.010
_refine_ls_goodness_of_fit_obs 1.097
_refine_ls_hydrogen_treatment noref
_refine_ls_matrix_type full
_refine_ls_number_parameters 671
_refine_ls_number_reflns 12884
_refine_ls_number_restraints 0
_refine_ls_restrained_S_all 1.010
_refine_ls_restrained_S_obs 1.097
_refine_ls_R_factor_all 0.1673
_refine_ls_R_factor_obs 0.0647
_refine_ls_shift/esd_max -0.001
_refine_ls_shift/esd_mean 0.000
_refine_ls_structure_factor_coef Fsqd
_refine_ls_weighting_details 'w=1/[\s^2^(Fo^2^)+(0.0349P)^2^+0.0000P] where P=(Fo^2^+2Fc^2^)/3'
_refine_ls_weighting_scheme calc
_refine_ls_wR_factor_all 0.1172
_refine_ls_wR_factor_obs 0.0885
_reflns_number_observed 6540
_reflns_number_total 12884
_reflns_observed_criterion >2sigma(I)
_cod_data_source_file b801170sup1.cif
_cod_data_source_block nidpo
_cod_depositor_comments
;
The following automatic conversions were performed:

'_symmetry_cell_setting' value 'Orthorhombic' changed to
'orthorhombic' according to
/home/saulius/struct/CIF-dictionaries/cif_core.dic dictionary named
'cif_core.dic' version 2.4.2 from 2011-04-26.

Automatic conversion script
Id: cif_fix_values 1891 2012-01-12 08:04:46Z andrius 

The following automatic conversions were performed:

'_refine_ls_weighting_scheme' value 'calc
w=1/[\s^2^(Fo^2^)+(0.0349P)^2^+0.0000P] where P=(Fo^2^+2Fc^2^)/3' was
changed to 'calc'. New tag '_refine_ls_weighting_details' was
created. The value of the new tag was set to
'w=1/[\s^2^(Fo^2^)+(0.0349P)^2^+0.0000P] where P=(Fo^2^+2Fc^2^)/3'.

Automatic conversion script
Id: cif_fix_values 3143 2015-03-26 13:38:13Z robertas 
;
_cod_original_sg_symbol_H-M P2(1)2(1)2(1)
_cod_database_code 7027905

loop_
_symmetry_equiv_pos_as_xyz
'x, y, z'
'-x+1/2, -y, z+1/2'
'-x, y+1/2, -z+1/2'
'x+1/2, -y+1/2, -z'

loop_
_atom_site_aniso_label
_atom_site_aniso_U_11
_atom_site_aniso_U_22
_atom_site_aniso_U_33
_atom_site_aniso_U_23
_atom_site_aniso_U_13
_atom_site_aniso_U_12
Ni1 0.0305(4) 0.0275(4) 0.0232(3) 0.0007(3) 0.0015(3) -0.0008(3)
P1B 0.0280(8) 0.0310(9) 0.0267(7) -0.0011(6) 0.0023(6) -0.0003(7)
P1A 0.0405(9) 0.0280(9) 0.0268(8) 0.0017(7) 0.0027(7) -0.0009(6)
N1A 0.038(3) 0.029(3) 0.023(2) -0.002(2) 0.005(2) -0.001(2)
N1B 0.032(3) 0.031(3) 0.023(2) 0.002(2) -0.001(2) 0.001(2)
O1A 0.061(3) 0.040(3) 0.034(2) -0.006(2) 0.011(2) -0.005(2)
O1B 0.048(3) 0.037(3) 0.041(2) 0.011(2) 0.002(2) 0.000(2)
C1A 0.036(4) 0.037(4) 0.035(3) 0.007(3) 0.011(3) 0.003(3)
C1B 0.025(3) 0.041(4) 0.032(3) -0.005(3) -0.003(2) -0.005(2)
C2B 0.027(3) 0.038(4) 0.023(3) -0.002(2) -0.001(2) -0.007(3)
C2A 0.046(4) 0.029(4) 0.033(3) 0.001(3) 0.008(3) -0.008(3)
C3A 0.057(5) 0.051(5) 0.045(4) -0.002(3) 0.018(3) 0.002(3)
C3B 0.042(4) 0.050(4) 0.034(3) 0.002(3) -0.006(3) -0.013(3)
C4A 0.061(5) 0.059(5) 0.059(4) -0.001(4) 0.028(4) -0.002(4)
C4B 0.035(4) 0.061(5) 0.049(4) 0.010(4) -0.001(3) -0.022(3)
C5B 0.033(4) 0.074(6) 0.063(4) 0.003(4) 0.002(3) -0.008(4)
C5A 0.045(4) 0.068(5) 0.050(4) 0.009(4) 0.016(3) -0.013(4)
C6A 0.042(4) 0.044(4) 0.045(4) 0.001(3) 0.010(3) -0.002(3)
C6B 0.028(3) 0.046(4) 0.054(4) 0.000(4) 0.005(3) 0.002(3)
C7B 0.024(3) 0.033(3) 0.034(3) 0.000(2) 0.002(3) -0.001(3)
C7A 0.039(4) 0.027(3) 0.031(3) 0.001(3) 0.008(3) 0.000(3)
C8A 0.062(4) 0.039(4) 0.036(3) 0.010(3) 0.005(3) 0.001(3)
C8B 0.046(4) 0.047(4) 0.048(4) 0.002(3) -0.007(3) 0.004(3)
C9A 0.099(6) 0.024(4) 0.061(5) 0.002(3) 0.024(5) 0.003(4)
C9B 0.046(4) 0.075(6) 0.079(5) 0.005(4) -0.020(4) 0.024(4)
C10A 0.104(7) 0.045(5) 0.048(4) -0.021(4) 0.032(4) -0.031(4)
C10B 0.067(5) 0.039(5) 0.067(5) 0.008(4) 0.008(4) 0.027(4)
C11A 0.060(5) 0.056(5) 0.052(4) -0.017(4) 0.017(4) -0.024(4)
C11B 0.069(5) 0.042(4) 0.041(4) 0.005(3) 0.000(3) 0.013(3)
C12B 0.037(4) 0.036(4) 0.029(3) -0.001(3) 0.004(3) 0.005(3)
C12A 0.046(4) 0.041(4) 0.042(4) 0.000(3) 0.009(3) -0.007(3)
C13B 0.031(3) 0.026(3) 0.026(3) 0.004(2) -0.001(3) 0.003(3)
C13A 0.051(4) 0.025(4) 0.032(3) 0.004(3) -0.004(3) 0.000(3)
C14B 0.026(3) 0.038(4) 0.036(3) -0.003(3) 0.003(3) 0.003(3)
C14A 0.052(4) 0.032(3) 0.042(3) 0.002(3) -0.008(3) 0.008(3)
C15B 0.059(4) 0.044(4) 0.027(3) -0.003(3) 0.002(3) 0.005(3)
C15A 0.064(5) 0.031(4) 0.062(4) -0.012(3) -0.008(4) 0.000(3)
C16B 0.047(4) 0.058(5) 0.038(4) -0.012(3) -0.019(3) 0.011(3)
C16A 0.056(5) 0.042(4) 0.041(4) 0.003(3) -0.015(3) 0.005(3)
C17A 0.072(5) 0.068(5) 0.044(4) 0.015(3) -0.005(4) 0.000(4)
C17B 0.037(4) 0.066(5) 0.041(4) -0.005(3) -0.006(3) -0.007(3)
C18B 0.032(3) 0.040(4) 0.031(3) 0.000(3) 0.005(3) -0.002(3)
C18A 0.057(4) 0.058(5) 0.038(4) 0.013(3) -0.001(4) -0.003(4)
C19A 0.044(4) 0.027(4) 0.031(3) -0.001(3) -0.003(3) 0.004(3)
C19B 0.044(4) 0.028(4) 0.027(3) 0.004(3) -0.006(3) -0.002(3)
C20B 0.067(5) 0.048(5) 0.046(4) 0.015(3) 0.013(3) 0.015(3)
C20A 0.052(4) 0.041(4) 0.037(3) -0.008(3) -0.001(3) -0.003(3)
C21B 0.040(4) 0.033(4) 0.035(3) 0.005(3) -0.001(3) 0.010(3)
C21A 0.037(4) 0.024(3) 0.032(3) -0.003(2) -0.005(3) -0.003(3)
C22A 0.048(4) 0.032(4) 0.029(3) -0.001(3) -0.009(3) -0.003(3)
C22B 0.046(4) 0.038(4) 0.079(5) -0.006(4) -0.023(3) 0.004(3)
C23A 0.040(4) 0.052(4) 0.038(3) -0.004(3) -0.009(3) -0.003(3)
C23B 0.048(4) 0.034(4) 0.085(5) 0.002(4) -0.022(4) 0.005(3)
C24A 0.044(4) 0.078(6) 0.073(5) 0.002(4) -0.001(4) -0.015(4)
C24B 0.060(5) 0.074(6) 0.167(8) -0.008(6) -0.053(5) -0.003(4)
C25A 0.073(5) 0.045(4) 0.057(4) 0.003(3) -0.003(4) -0.017(4)
C25B 0.040(5) 0.097(7) 0.114(7) 0.007(5) 0.011(4) 0.005(4)
S1A 0.0473(11) 0.0414(11) 0.0601(11) -0.0045(9) 0.0066(9) 0.0060(8)
S1B 0.0350(10) 0.0607(13) 0.0558(11) 0.0160(9) 0.0046(8) 0.0005(9)
F1A 0.153(4) 0.055(3) 0.101(3) -0.032(3) -0.061(3) 0.035(3)
F1B 0.091(4) 0.114(4) 0.127(4) -0.053(3) 0.023(3) 0.026(3)
F2A 0.075(2) 0.040(2) 0.084(2) 0.005(2) 0.013(2) 0.008(2)
O2B 0.049(3) 0.073(4) 0.092(3) 0.004(3) 0.018(3) -0.002(2)
F2B 0.139(5) 0.173(6) 0.062(3) 0.004(3) 0.001(3) 0.061(4)
O2A 0.064(3) 0.073(4) 0.121(4) 0.012(3) 0.049(3) 0.011(3)
F3A 0.049(2) 0.116(4) 0.138(4) 0.054(3) 0.019(3) -0.007(2)
O3A 0.103(4) 0.068(4) 0.074(3) -0.029(3) -0.025(3) 0.022(3)
O3B 0.034(3) 0.132(5) 0.061(3) -0.020(3) 0.013(2) 0.003(3)
F3B 0.061(3) 0.208(6) 0.127(4) -0.079(4) 0.005(3) -0.041(3)
O4A 0.095(4) 0.034(3) 0.075(3) 0.002(2) -0.013(3) 0.005(2)
O4B 0.109(4) 0.075(4) 0.119(4) 0.043(3) -0.008(4) -0.001(3)
O5 0.077(4) 0.139(5) 0.095(4) -0.038(4) 0.013(3) -0.032(3)
C26A 0.054(5) 0.048(5) 0.057(4) 0.004(4) 0.012(3) -0.003(4)
C26B 0.074(6) 0.108(8) 0.069(6) 0.010(5) 0.005(5) 0.026(5)

loop_
_atom_site_label
_atom_site_type_symbol
_atom_site_fract_x
_atom_site_fract_y
_atom_site_fract_z
_atom_site_U_iso_or_equiv
_atom_site_thermal_displace_type
_atom_site_occupancy
_atom_site_calc_flag
_atom_site_refinement_flags
Ni1 Ni 0.07114(5) 0.49181(4) 0.11608(2) 0.0271(2) Uani 1 d .
P1B P -0.00562(11) 0.55168(9) 0.17627(4) 0.0285(3) Uani 1 d .
P1A P 0.11058(11) 0.60230(9) 0.07331(5) 0.0318(4) Uani 1 d .
N1A N 0.0921(3) 0.4255(3) 0.06012(13) 0.0301(11) Uani 1 d .
N1B N 0.0842(3) 0.3900(3) 0.15359(13) 0.0283(10) Uani 1 d .
O1A O 0.1534(3) 0.3734(2) -0.00757(12) 0.0451(11) Uani 1 d .
O1B O 0.0461(3) 0.2782(2) 0.19956(12) 0.0421(10) Uani 1 d .
C1A C 0.2395(4) 0.5706(4) 0.0486(2) 0.0360(14) Uani 1 d .
C1B C -0.1098(4) 0.4746(4) 0.1924(2) 0.0329(14) Uani 1 d .
C2B C -0.0861(4) 0.3870(4) 0.1952(2) 0.0295(13) Uani 1 d .
C2A C 0.2481(4) 0.4923(4) 0.0252(2) 0.0364(13) Uani 1 d .
C3A C 0.3401(5) 0.4708(4) 0.0007(2) 0.051(2) Uani 1 d .
H3A H 0.3442(5) 0.4187(4) -0.0163(2) 0.061 Uiso 1 calc R
C3B C -0.1604(5) 0.3298(4) 0.2115(2) 0.042(2) Uani 1 d .
H3B H -0.1420(5) 0.2713(4) 0.2150(2) 0.050 Uiso 1 calc R
C4A C 0.4254(5) 0.5265(4) 0.0015(2) 0.060(2) Uani 1 d .
H4A H 0.4888(5) 0.5117(4) -0.0145(2) 0.072 Uiso 1 calc R
C4B C -0.2607(5) 0.3562(4) 0.2228(2) 0.049(2) Uani 1 d .
H4B H -0.3127(5) 0.3160(4) 0.2324(2) 0.058 Uiso 1 calc R
C5B C -0.2851(5) 0.4417(5) 0.2202(2) 0.057(2) Uani 1 d .
H5B H -0.3537(5) 0.4606(5) 0.2288(2) 0.068 Uiso 1 calc R
C5A C 0.4191(5) 0.6025(4) 0.0251(2) 0.054(2) Uani 1 d .
H5A H 0.4785(5) 0.6397(4) 0.0257(2) 0.065 Uiso 1 calc R
C6A C 0.3265(4) 0.6259(4) 0.0482(2) 0.044(2) Uani 1 d .
H6A H 0.3223(4) 0.6795(4) 0.0638(2) 0.053 Uiso 1 calc R
C6B C -0.2098(4) 0.5010(4) 0.2048(2) 0.0428(14) Uani 1 d .
H6B H -0.2279(4) 0.5598(4) 0.2029(2) 0.051 Uiso 1 calc R
C7B C -0.0749(4) 0.6522(3) 0.1693(2) 0.0304(12) Uani 1 d .
C7A C 0.1290(4) 0.7055(3) 0.1003(2) 0.0321(14) Uani 1 d .
C8A C 0.0686(5) 0.7754(4) 0.0868(2) 0.0458(15) Uani 1 d .
H8A H 0.0183(5) 0.7696(4) 0.0622(2) 0.055 Uiso 1 calc R
C8B C -0.1560(4) 0.6565(4) 0.1359(2) 0.047(2) Uani 1 d .
H8B H -0.1740(4) 0.6074(4) 0.1180(2) 0.056 Uiso 1 calc R
C9A C 0.0813(6) 0.8536(4) 0.1089(2) 0.062(2) Uani 1 d .
H9A H 0.0411(6) 0.9018(4) 0.0992(2) 0.074 Uiso 1 calc R
C9B C -0.2095(5) 0.7313(5) 0.1290(2) 0.067(2) Uani 1 d .
H9B H -0.2644(5) 0.7341(5) 0.1063(2) 0.080 Uiso 1 calc R
C10A C 0.1537(6) 0.8604(5) 0.1454(2) 0.066(2) Uani 1 d .
H10A H 0.1603(6) 0.9131(5) 0.1617(2) 0.079 Uiso 1 calc R
C10B C -0.1834(5) 0.8037(4) 0.1555(2) 0.057(2) Uani 1 d .
H10B H -0.2210(5) 0.8556(4) 0.1509(2) 0.069 Uiso 1 calc R
C11A C 0.2164(5) 0.7922(5) 0.1585(2) 0.056(2) Uani 1 d .
H11A H 0.2681(5) 0.7985(5) 0.1825(2) 0.067 Uiso 1 calc R
C11B C -0.1031(5) 0.7996(4) 0.1882(2) 0.051(2) Uani 1 d .
H11B H -0.0859(5) 0.8486(4) 0.2063(2) 0.061 Uiso 1 calc R
C12B C -0.0476(4) 0.7245(4) 0.1948(2) 0.0339(14) Uani 1 d .
H12B H 0.0090(4) 0.7224(4) 0.2168(2) 0.041 Uiso 1 calc R
C12A C 0.2026(5) 0.7141(4) 0.1360(2) 0.043(2) Uani 1 d .
H12A H 0.2440(5) 0.6663(4) 0.1453(2) 0.051 Uiso 1 calc R
C13B C 0.0708(4) 0.5588(3) 0.2300(2) 0.0274(11) Uani 1 d .
C13A C 0.0336(4) 0.6210(3) 0.0212(2) 0.0360(14) Uani 1 d .
C14B C 0.0213(4) 0.5618(3) 0.2738(2) 0.0330(13) Uani 1 d .
H14B H -0.0537(4) 0.5608(3) 0.2757(2) 0.040 Uiso 1 calc R
C14A C -0.0714(5) 0.5999(3) 0.0196(2) 0.0420(14) Uani 1 d .
H14A H -0.1041(5) 0.5726(3) 0.0457(2) 0.050 Uiso 1 calc R
C15B C 0.0809(5) 0.5663(3) 0.3143(2) 0.0434(15) Uani 1 d .
H15B H 0.0468(5) 0.5697(3) 0.3440(2) 0.052 Uiso 1 calc R
C15A C -0.1312(5) 0.6195(4) -0.0216(2) 0.052(2) Uani 1 d .
H15A H -0.2045(5) 0.6063(4) -0.0230(2) 0.063 Uiso 1 calc R
C16B C 0.1897(5) 0.5660(4) 0.3119(2) 0.048(2) Uani 1 d .
H16B H 0.2306(5) 0.5683(4) 0.3399(2) 0.058 Uiso 1 calc R
C16A C -0.0827(5) 0.6568(4) -0.0586(2) 0.047(2) Uani 1 d .
H16A H -0.1225(5) 0.6685(4) -0.0862(2) 0.056 Uiso 1 calc R
C17A C 0.0225(5) 0.6784(4) -0.0573(2) 0.061(2) Uani 1 d .
H17A H 0.0547(5) 0.7059(4) -0.0835(2) 0.073 Uiso 1 calc R
C17B C 0.2390(4) 0.5622(4) 0.2689(2) 0.048(2) Uani 1 d .
H17B H 0.3141(4) 0.5614(4) 0.2674(2) 0.058 Uiso 1 calc R
C18B C 0.1812(4) 0.5597(3) 0.2281(2) 0.0340(13) Uani 1 d .
H18B H 0.2163(4) 0.5585(3) 0.1985(2) 0.041 Uiso 1 calc R
C18A C 0.0811(5) 0.6597(4) -0.0175(2) 0.051(2) Uani 1 d .
H18A H 0.1543(5) 0.6734(4) -0.0166(2) 0.061 Uiso 1 calc R
C19A C 0.1604(4) 0.4296(3) 0.0273(2) 0.0341(14) Uani 1 d .
C19B C 0.0193(4) 0.3542(4) 0.1814(2) 0.0334(14) Uani 1 d .
C20B C 0.1503(5) 0.2575(4) 0.1812(2) 0.054(2) Uani 1 d .
H20A H 0.1480(5) 0.2040(4) 0.1627(2) 0.064 Uiso 1 calc R
H20B H 0.2019(5) 0.2505(4) 0.2072(2) 0.064 Uiso 1 calc R
C20A C 0.0571(5) 0.3231(4) 0.0012(2) 0.044(2) Uani 1 d .
H20C H 0.0723(5) 0.2611(4) -0.0003(2) 0.052 Uiso 1 calc R
H20D H 0.0014(5) 0.3369(4) -0.0221(2) 0.052 Uiso 1 calc R
C21B C 0.1805(4) 0.3342(3) 0.1498(2) 0.0363(14) Uani 1 d .
H21B H 0.1883(4) 0.3143(3) 0.1165(2) 0.044 Uiso 1 calc R
C21A C 0.0225(4) 0.3494(3) 0.0511(2) 0.0309(14) Uani 1 d .
H21A H 0.0423(4) 0.3028(3) 0.0735(2) 0.037 Uiso 1 calc R
C22A C -0.0942(4) 0.3706(3) 0.0577(2) 0.0363(14) Uani 1 d .
H22A H -0.1162(4) 0.4108(3) 0.0327(2) 0.044 Uiso 1 calc R
H22B H -0.1031(4) 0.4001(3) 0.0883(2) 0.044 Uiso 1 calc R
C22B C 0.2809(4) 0.3803(4) 0.1648(2) 0.055(2) Uani 1 d .
H22C H 0.2781(4) 0.3910(4) 0.1991(2) 0.066 Uiso 1 calc R
H22D H 0.2841(4) 0.4364(4) 0.1487(2) 0.066 Uiso 1 calc R
C23A C -0.1684(4) 0.2919(4) 0.0566(2) 0.044(2) Uani 1 d .
H23A H -0.1720(4) 0.2704(4) 0.0235(2) 0.052 Uiso 1 calc R
C23B C 0.3831(5) 0.3289(4) 0.1531(2) 0.056(2) Uani 1 d .
H23B H 0.3724(5) 0.2693(4) 0.1648(2) 0.067 Uiso 1 calc R
C24A C -0.2787(5) 0.3209(4) 0.0713(2) 0.065(2) Uani 1 d .
H24A H -0.3063(14) 0.3614(20) 0.0480(8) 0.098 Uiso 1 calc R
H24B H -0.2750(7) 0.3487(23) 0.1021(7) 0.098 Uiso 1 calc R
H24C H -0.3258(9) 0.2712(5) 0.0731(14) 0.098 Uiso 1 calc R
C24B C 0.4773(5) 0.3658(5) 0.1792(3) 0.100(3) Uani 1 d .
H24D H 0.5379(14) 0.3271(18) 0.1761(17) 0.150 Uiso 1 calc R
H24E H 0.4595(16) 0.3726(34) 0.2125(5) 0.150 Uiso 1 calc R
H24F H 0.4955(28) 0.4216(17) 0.1658(13) 0.150 Uiso 1 calc R
C25A C -0.1296(5) 0.2194(4) 0.0880(2) 0.059(2) Uani 1 d .
H25A H -0.1789(16) 0.1712(10) 0.0859(10) 0.088 Uiso 1 calc R
H25B H -0.1259(28) 0.2393(8) 0.1206(3) 0.088 Uiso 1 calc R
H25C H -0.0592(13) 0.2010(16) 0.0776(8) 0.088 Uiso 1 calc R
C25B C 0.4031(5) 0.3239(5) 0.1008(3) 0.084(3) Uani 1 d .
H25D H 0.3409(16) 0.2998(29) 0.0851(3) 0.126 Uiso 1 calc R
H25E H 0.4646(24) 0.2874(25) 0.0949(3) 0.126 Uiso 1 calc R
H25F H 0.4169(37) 0.3813(6) 0.0885(4) 0.126 Uiso 1 calc R
S1A S 0.17967(12) 1.09797(11) 0.07063(6) 0.0496(4) Uani 1 d .
S1B S 0.49416(13) 0.62998(12) 0.16691(6) 0.0505(5) Uani 1 d .
F1A F 0.3153(4) 1.1214(3) 0.1383(2) 0.103(2) Uani 1 d .
F1B F 0.4587(3) 0.7093(3) 0.2462(2) 0.111(2) Uani 1 d .
F2A F 0.3129(2) 0.9941(2) 0.11295(12) 0.0665(9) Uani 1 d .
O2B O 0.3989(3) 0.5820(3) 0.1742(2) 0.0713(14) Uani 1 d .
F2B F 0.5429(4) 0.5917(4) 0.25270(14) 0.125(2) Uani 1 d .
O2A O 0.1029(3) 1.0760(3) 0.1050(2) 0.086(2) Uani 1 d .
F3A F 0.3850(3) 1.0889(3) 0.0721(2) 0.101(2) Uani 1 d .
O3A O 0.1811(4) 1.0427(3) 0.0302(2) 0.082(2) Uani 1 d .
O3B O 0.5834(3) 0.5822(3) 0.14984(14) 0.0757(15) Uani 1 d .
F3B F 0.6233(4) 0.7021(4) 0.2271(2) 0.132(2) Uani 1 d .
O4A O 0.1878(4) 1.1871(3) 0.06058(15) 0.0680(13) Uani 1 d .
O4B O 0.4786(4) 0.7094(3) 0.1443(2) 0.101(2) Uani 1 d .
O5 O 0.6900(4) 0.5594(4) 0.0605(2) 0.104(2) Uani 1 d .
C26A C 0.3036(5) 1.0750(4) 0.1005(2) 0.053(2) Uani 1 d .
C26B C 0.5324(7) 0.6630(6) 0.2241(3) 0.083(3) Uani 1 d .

loop_
_atom_type_symbol
_atom_type_description
_atom_type_scat_dispersion_real
_atom_type_scat_dispersion_imag
_atom_type_scat_source
C C 0.0033 0.0016 'International Tables Vol C Tables 4.2.6.8 and 6.1.1.4'
H H 0.0000 0.0000 'International Tables Vol C Tables 4.2.6.8 and 6.1.1.4'
N N 0.0061 0.0033 'International Tables Vol C Tables 4.2.6.8 and 6.1.1.4'
O O 0.0106 0.0060 'International Tables Vol C Tables 4.2.6.8 and 6.1.1.4'
F F 0.0171 0.0103 'International Tables Vol C Tables 4.2.6.8 and 6.1.1.4'
P P 0.1023 0.0942 'International Tables Vol C Tables 4.2.6.8 and 6.1.1.4'
S S 0.1246 0.1234 'International Tables Vol C Tables 4.2.6.8 and 6.1.1.4'
Ni Ni 0.3393 1.1124 'International Tables Vol C Tables 4.2.6.8 and 6.1.1.4'

loop_
_geom_angle_atom_site_label_1
_geom_angle_atom_site_label_2
_geom_angle_atom_site_label_3
_geom_angle
N1A Ni1 N1B 90.0(2)
N1A Ni1 P1A 86.27(13)
N1B Ni1 P1A 161.76(13)
N1A Ni1 P1B 161.02(13)
N1B Ni1 P1B 87.66(12)
P1A Ni1 P1B 101.49(6)
C13B P1B C7B 107.3(2)
C13B P1B C1B 102.2(2)
C7B P1B C1B 104.5(2)
C13B P1B Ni1 116.8(2)
C7B P1B Ni1 120.2(2)
C1B P1B Ni1 103.4(2)
C13A P1A C7A 106.0(3)
C13A P1A C1A 102.0(2)
C7A P1A C1A 106.9(3)
C13A P1A Ni1 117.9(2)
C7A P1A Ni1 120.3(2)
C1A P1A Ni1 101.6(2)
C19A N1A C21A 108.1(4)
C19A N1A Ni1 132.4(4)
C21A N1A Ni1 119.4(3)
C19B N1B C21B 108.1(4)
C19B N1B Ni1 131.0(4)
C21B N1B Ni1 120.7(3)
C19A O1A C20A 106.4(4)
C19B O1B C20B 106.9(4)
C2A C1A C6A 118.6(5)
C2A C1A P1A 119.1(4)
C6A C1A P1A 122.0(4)
C6B C1B C2B 118.3(5)
C6B C1B P1B 121.5(5)
C2B C1B P1B 120.0(4)
C3B C2B C1B 120.5(5)
C3B C2B C19B 118.4(5)
C1B C2B C19B 121.1(5)
C3A C2A C1A 120.8(5)
C3A C2A C19A 119.0(5)
C1A C2A C19A 120.2(5)
C4A C3A C2A 119.2(6)
C4B C3B C2B 120.8(6)
C5A C4A C3A 120.6(6)
C3B C4B C5B 119.2(6)
C4B C5B C6B 120.7(6)
C4A C5A C6A 120.6(6)
C5A C6A C1A 120.0(6)
C1B C6B C5B 120.3(6)
C12B C7B C8B 119.8(5)
C12B C7B P1B 122.0(4)
C8B C7B P1B 118.1(4)
C12A C7A C8A 119.8(5)
C12A C7A P1A 119.1(4)
C8A C7A P1A 121.1(4)
C9A C8A C7A 120.4(6)
C9B C8B C7B 120.1(6)
C8A C9A C10A 118.9(6)
C8B C9B C10B 120.0(6)
C11A C10A C9A 121.4(6)
C11B C10B C9B 119.9(6)
C10A C11A C12A 118.9(7)
C10B C11B C12B 120.4(6)
C11B C12B C7B 119.7(5)
C7A C12A C11A 120.5(6)
C14B C13B C18B 118.9(4)
C14B C13B P1B 121.1(4)
C18B C13B P1B 120.0(4)
C14A C13A C18A 119.8(5)
C14A C13A P1A 120.8(4)
C18A C13A P1A 119.3(4)
C15B C14B C13B 120.2(5)
C13A C14A C15A 119.2(5)
C16B C15B C14B 120.2(5)
C16A C15A C14A 119.4(6)
C17B C16B C15B 119.9(5)
C15A C16A C17A 121.7(6)
C16A C17A C18A 119.2(6)
C18B C17B C16B 120.8(5)
C17B C18B C13B 119.9(5)
C17A C18A C13A 120.5(6)
N1A C19A O1A 117.9(5)
N1A C19A C2A 124.8(5)
O1A C19A C2A 117.3(5)
N1B C19B O1B 117.9(5)
N1B C19B C2B 126.3(5)
O1B C19B C2B 115.7(5)
O1B C20B C21B 104.9(4)
O1A C20A C21A 104.3(4)
N1B C21B C22B 112.3(4)
N1B C21B C20B 102.1(4)
C22B C21B C20B 114.4(5)
N1A C21A C22A 111.8(4)
N1A C21A C20A 101.8(4)
C22A C21A C20A 116.6(4)
C21A C22A C23A 114.2(5)
C21B C22B C23B 112.8(5)
C24A C23A C25A 110.8(5)
C24A C23A C22A 108.1(5)
C25A C23A C22A 112.7(4)
C25B C23B C24B 111.6(6)
C25B C23B C22B 112.0(5)
C24B C23B C22B 110.5(5)
O2A S1A O4A 115.0(3)
O2A S1A O3A 114.4(3)
O4A S1A O3A 115.3(3)
O2A S1A C26A 102.6(3)
O4A S1A C26A 103.0(3)
O3A S1A C26A 104.1(3)
O4B S1B O2B 114.2(3)
O4B S1B O3B 114.4(3)
O2B S1B O3B 115.8(3)
O4B S1B C26B 101.5(4)
O2B S1B C26B 104.4(4)
O3B S1B C26B 104.3(3)
F1A C26A F2A 107.6(5)
F1A C26A F3A 108.8(6)
F2A C26A F3A 104.5(5)
F1A C26A S1A 111.9(5)
F2A C26A S1A 113.1(5)
F3A C26A S1A 110.6(4)
F3B C26B F1B 109.2(8)
F3B C26B F2B 104.8(7)
F1B C26B F2B 103.2(6)
F3B C26B S1B 115.8(6)
F1B C26B S1B 113.5(6)
F2B C26B S1B 109.2(6)

loop_
_geom_bond_atom_site_label_1
_geom_bond_atom_site_label_2
_geom_bond_distance
Ni1 N1A 1.918(4)
Ni1 N1B 1.924(4)
Ni1 P1A 2.172(2)
Ni1 P1B 2.1790(14)
P1B C13B 1.811(5)
P1B C7B 1.812(5)
P1B C1B 1.844(5)
P1A C13A 1.797(5)
P1A C7A 1.805(5)
P1A C1A 1.843(5)
N1A C19A 1.273(6)
N1A C21A 1.503(6)
N1B C19B 1.271(6)
N1B C21B 1.502(6)
O1A C19A 1.328(6)
O1A C20A 1.472(6)
O1B C19B 1.339(6)
O1B C20B 1.453(6)
C1A C2A 1.399(7)
C1A C6A 1.399(7)
C1B C6B 1.376(6)
C1B C2B 1.405(7)
C2B C3B 1.379(7)
C2B C19B 1.480(7)
C2A C3A 1.395(7)
C2A C19A 1.482(7)
C3A C4A 1.386(8)
C3B C4B 1.371(7)
C4A C5A 1.369(8)
C4B C5B 1.375(8)
C5B C6B 1.399(7)
C5A C6A 1.391(7)
C7B C12B 1.388(7)
C7B C8B 1.398(7)
C7A C12A 1.383(7)
C7A C8A 1.388(7)
C8A C9A 1.386(8)
C8B C9B 1.365(8)
C9A C10A 1.387(8)
C9B C10B 1.399(8)
C10A C11A 1.381(9)
C10B C11B 1.378(8)
C11A C12A 1.390(8)
C11B C12B 1.382(7)
C13B C14B 1.394(6)
C13B C18B 1.396(6)
C13A C14A 1.368(7)
C13A C18A 1.392(7)
C14B C15B 1.378(6)
C14A C15A 1.428(7)
C15B C16B 1.377(7)
C15A C16A 1.351(7)
C16B C17B 1.372(7)
C16A C17A 1.372(8)
C17A C18A 1.383(7)
C17B C18B 1.372(7)
C20B C21B 1.546(7)
C20A C21A 1.539(6)
C21B C22B 1.521(7)
C21A C22A 1.524(7)
C22A C23A 1.549(7)
C22B C23B 1.557(8)
C23A C24A 1.525(7)
C23A C25A 1.525(7)
C23B C25B 1.511(8)
C23B C24B 1.516(8)
S1A O2A 1.420(4)
S1A O4A 1.428(4)
S1A O3A 1.438(4)
S1A C26A 1.818(7)
S1B O4B 1.414(5)
S1B O2B 1.434(4)
S1B O3B 1.438(4)
S1B C26B 1.774(8)
F1A C26A 1.305(7)
F1B C26B 1.336(8)
F2A C26A 1.320(7)
F2B C26B 1.386(9)
F3A C26A 1.326(6)
F3B C26B 1.304(9)

loop_
_geom_torsion_atom_site_label_1
_geom_torsion_atom_site_label_2
_geom_torsion_atom_site_label_3
_geom_torsion_atom_site_label_4
_geom_torsion
N1A Ni1 P1B C13B 143.2(4)
N1B Ni1 P1B C13B 60.1(2)
P1A Ni1 P1B C13B -104.0(2)
N1A Ni1 P1B C7B -84.0(4)
N1B Ni1 P1B C7B -167.1(2)
P1A Ni1 P1B C7B 28.8(2)
N1A Ni1 P1B C1B 31.9(4)
N1B Ni1 P1B C1B -51.2(2)
P1A Ni1 P1B C1B 144.7(2)
N1A Ni1 P1A C13A 56.2(2)
N1B Ni1 P1A C13A 134.7(4)
P1B Ni1 P1A C13A -106.3(2)
N1A Ni1 P1A C7A -171.8(3)
N1B Ni1 P1A C7A -93.3(4)
P1B Ni1 P1A C7A 25.6(2)
N1A Ni1 P1A C1A -54.2(2)
N1B Ni1 P1A C1A 24.3(4)
P1B Ni1 P1A C1A 143.3(2)
N1B Ni1 N1A C19A -121.9(5)
P1A Ni1 N1A C19A 40.2(5)
P1B Ni1 N1A C19A 155.4(4)
N1B Ni1 N1A C21A 54.1(4)
P1A Ni1 N1A C21A -143.8(3)
P1B Ni1 N1A C21A -28.6(6)
N1A Ni1 N1B C19B -119.0(5)
P1A Ni1 N1B C19B 163.0(4)
P1B Ni1 N1B C19B 42.1(4)
N1A Ni1 N1B C21B 55.5(4)
P1A Ni1 N1B C21B -22.5(6)
P1B Ni1 N1B C21B -143.3(4)
C13A P1A C1A C2A -68.9(5)
C7A P1A C1A C2A -179.9(4)
Ni1 P1A C1A C2A 53.2(4)
C13A P1A C1A C6A 104.6(5)
C7A P1A C1A C6A -6.4(5)
Ni1 P1A C1A C6A -133.3(4)
C13B P1B C1B C6B 100.1(4)
C7B P1B C1B C6B -11.7(5)
Ni1 P1B C1B C6B -138.2(4)
C13B P1B C1B C2B -75.8(4)
C7B P1B C1B C2B 172.5(4)
Ni1 P1B C1B C2B 45.9(4)
C6B C1B C2B C3B -2.1(7)
P1B C1B C2B C3B 173.9(4)
C6B C1B C2B C19B 178.6(4)
P1B C1B C2B C19B -5.4(6)
C6A C1A C2A C3A -2.1(8)
P1A C1A C2A C3A 171.6(4)
C6A C1A C2A C19A 176.1(5)
P1A C1A C2A C19A -10.2(7)
C1A C2A C3A C4A 2.9(8)
C19A C2A C3A C4A -175.3(5)
C1B C2B C3B C4B 3.6(8)
C19B C2B C3B C4B -177.1(5)
C2A C3A C4A C5A -1.4(9)
C2B C3B C4B C5B -3.5(8)
C3B C4B C5B C6B 1.9(9)
C3A C4A C5A C6A -0.9(9)
C4A C5A C6A C1A 1.7(9)
C2A C1A C6A C5A -0.2(8)
P1A C1A C6A C5A -173.7(4)
C2B C1B C6B C5B 0.5(7)
P1B C1B C6B C5B -175.4(4)
C4B C5B C6B C1B -0.4(9)
C13B P1B C7B C12B 15.1(5)
C1B P1B C7B C12B 123.1(4)
Ni1 P1B C7B C12B -121.6(4)
C13B P1B C7B C8B -166.9(4)
C1B P1B C7B C8B -58.9(4)
Ni1 P1B C7B C8B 56.4(4)
C13A P1A C7A C12A -167.3(4)
C1A P1A C7A C12A -59.1(5)
Ni1 P1A C7A C12A 55.8(5)
C13A P1A C7A C8A 14.4(5)
C1A P1A C7A C8A 122.6(4)
Ni1 P1A C7A C8A -122.4(4)
C12A C7A C8A C9A -0.3(8)
P1A C7A C8A C9A 177.9(4)
C12B C7B C8B C9B -1.1(8)
P1B C7B C8B C9B -179.2(5)
C7A C8A C9A C10A -1.3(9)
C7B C8B C9B C10B -0.2(9)
C8A C9A C10A C11A 3.1(9)
C8B C9B C10B C11B 0.5(10)
C9A C10A C11A C12A -3.2(9)
C9B C10B C11B C12B 0.5(9)
C10B C11B C12B C7B -1.8(8)
C8B C7B C12B C11B 2.1(8)
P1B C7B C12B C11B -179.9(4)
C8A C7A C12A C11A 0.2(8)
P1A C7A C12A C11A -178.1(4)
C10A C11A C12A C7A 1.6(8)
C7B P1B C13B C14B 68.3(5)
C1B P1B C13B C14B -41.3(5)
Ni1 P1B C13B C14B -153.3(4)
C7B P1B C13B C18B -112.9(4)
C1B P1B C13B C18B 137.5(4)
Ni1 P1B C13B C18B 25.5(5)
C7A P1A C13A C14A -105.0(5)
C1A P1A C13A C14A 143.3(5)
Ni1 P1A C13A C14A 33.1(5)
C7A P1A C13A C18A 73.1(5)
C1A P1A C13A C18A -38.5(5)
Ni1 P1A C13A C18A -148.8(4)
C18B C13B C14B C15B 0.5(8)
P1B C13B C14B C15B 179.4(4)
C18A C13A C14A C15A -1.1(8)
P1A C13A C14A C15A 177.0(4)
C13B C14B C15B C16B -1.4(8)
C13A C14A C15A C16A 1.3(8)
C14B C15B C16B C17B 0.9(9)
C14A C15A C16A C17A -1.5(9)
C15A C16A C17A C18A 1.5(10)
C15B C16B C17B C18B 0.6(9)
C16B C17B C18B C13B -1.5(9)
C14B C13B C18B C17B 1.0(8)
P1B C13B C18B C17B -177.9(4)
C16A C17A C18A C13A -1.3(9)
C14A C13A C18A C17A 1.1(9)
P1A C13A C18A C17A -177.1(5)
C21A N1A C19A O1A 3.9(6)
Ni1 N1A C19A O1A -179.8(3)
C21A N1A C19A C2A -175.5(5)
Ni1 N1A C19A C2A 0.8(8)
C20A O1A C19A N1A 4.1(6)
C20A O1A C19A C2A -176.4(4)
C3A C2A C19A N1A 153.3(5)
C1A C2A C19A N1A -25.0(8)
C3A C2A C19A O1A -26.2(7)
C1A C2A C19A O1A 155.6(5)
C21B N1B C19B O1B -1.6(6)
Ni1 N1B C19B O1B 173.4(3)
C21B N1B C19B C2B -179.9(5)
Ni1 N1B C19B C2B -4.8(8)
C20B O1B C19B N1B 0.7(6)
C20B O1B C19B C2B 179.2(4)
C3B C2B C19B N1B 157.5(5)
C1B C2B C19B N1B -23.3(8)
C3B C2B C19B O1B -20.8(7)
C1B C2B C19B O1B 158.4(4)
C19B O1B C20B C21B 0.5(6)
C19A O1A C20A C21A -9.8(5)
C19B N1B C21B C22B -121.2(5)
Ni1 N1B C21B C22B 63.1(5)
C19B N1B C21B C20B 1.7(6)
Ni1 N1B C21B C20B -173.9(3)
O1B C20B C21B N1B -1.3(5)
O1B C20B C21B C22B 120.2(5)
C19A N1A C21A C22A -134.7(4)
Ni1 N1A C21A C22A 48.4(5)
C19A N1A C21A C20A -9.6(5)
Ni1 N1A C21A C20A 173.5(3)
O1A C20A C21A N1A 11.4(5)
O1A C20A C21A C22A 133.3(4)
N1A C21A C22A C23A -170.9(4)
C20A C21A C22A C23A 72.6(6)
N1B C21B C22B C23B -170.4(5)
C20B C21B C22B C23B 73.9(7)
C21A C22A C23A C24A 171.2(4)
C21A C22A C23A C25A 48.5(6)
C21B C22B C23B C25B 69.0(7)
C21B C22B C23B C24B -165.8(5)
O2A S1A C26A F1A -61.2(5)
O4A S1A C26A F1A 58.6(5)
O3A S1A C26A F1A 179.3(5)
O2A S1A C26A F2A 60.6(5)
O4A S1A C26A F2A -179.6(4)
O3A S1A C26A F2A -58.9(5)
O2A S1A C26A F3A 177.4(5)
O4A S1A C26A F3A -62.8(5)
O3A S1A C26A F3A 57.9(5)
O4B S1B C26B F3B -66.8(7)
O2B S1B C26B F3B 174.3(6)
O3B S1B C26B F3B 52.3(8)
O4B S1B C26B F1B 60.6(7)
O2B S1B C26B F1B -58.2(7)
O3B S1B C26B F1B 179.8(6)
O4B S1B C26B F2B 175.2(5)
O2B S1B C26B F2B 56.3(6)
O3B S1B C26B F2B -65.6(6)
